data_7024903
loop_
_publ_author_name
'Hou, Juan-Juan'
'Li, Shi-Li'
'Li, Cui-Rui'
'Zhang, Xian-Ming'

_publ_section_title
;
 In situ alkylation of N-heterocycles in organic templated cuprous
 halides.
;
_journal_issue 10
_journal_name_full 'Dalton transactions (Cambridge, England : 2003)'
_journal_page_first 2701
_journal_page_last 2707
_journal_paper_doi 10.1039/b922583h
_journal_volume 39
_journal_year 2010
_chemical_formula_sum 'C6 H8 Cu2 I3 N'
_chemical_formula_weight 601.91
_chemical_name_systematic
;
?
;
_space_group_IT_number 62
_symmetry_cell_setting orthorhombic
_symmetry_space_group_name_Hall '-P 2ac 2n'
_symmetry_space_group_name_H-M 'P n m a'
_atom_sites_solution_hydrogens geom
_atom_sites_solution_primary direct
_atom_sites_solution_secondary difmap
_audit_creation_method SHELXL-97
_cell_angle_alpha 90.00
_cell_angle_beta 90.00
_cell_angle_gamma 90.00
_cell_formula_units_Z 4
_cell_length_a 18.205(2)
_cell_length_b 6.2558(8)
_cell_length_c 11.1447(13)
_cell_measurement_temperature 298(2)
_cell_volume 1269.2(3)
_computing_cell_refinement 'SMART (Bruker, 2001)'
_computing_data_collection 'SMART (Bruker, 2001)'
_computing_data_reduction 'SAINT (Bruker, 2001)'
_computing_molecular_graphics 'ORTEP-II (Johnson, 1976)'
_computing_publication_material 'SHELXL-97 (Sheldrick, 1997)'
_computing_structure_refinement 'SHELXL-97 (Sheldrick, 1997)'
_computing_structure_solution 'SHELXS-97 (Sheldrick, 1997)'
_diffrn_ambient_temperature 298(2)
_diffrn_measured_fraction_theta_full 0.993
_diffrn_measured_fraction_theta_max 0.993
_diffrn_measurement_device_type 'Bruker APEX area-detector diffractometer'
_diffrn_measurement_method '\f and \w scan'
_diffrn_radiation_monochromator graphite
_diffrn_radiation_source 'fine-focus sealed tube'
_diffrn_radiation_type MoK\a
_diffrn_radiation_wavelength 0.71073
_diffrn_reflns_av_R_equivalents 0.0459
_diffrn_reflns_av_sigmaI/netI 0.0389
_diffrn_reflns_limit_h_max 23
_diffrn_reflns_limit_h_min -23
_diffrn_reflns_limit_k_max 7
_diffrn_reflns_limit_k_min -7
_diffrn_reflns_limit_l_max 7
_diffrn_reflns_limit_l_min -14
_diffrn_reflns_number 6174
_diffrn_reflns_theta_full 26.99
_diffrn_reflns_theta_max 26.99
_diffrn_reflns_theta_min 2.14
_exptl_absorpt_coefficient_mu 10.603
_exptl_absorpt_correction_T_max 0.4842
_exptl_absorpt_correction_T_min 0.2992
_exptl_absorpt_correction_type empirical
_exptl_absorpt_process_details 'SADABS, Sheldrick 1997'
_exptl_crystal_colour yellow
_exptl_crystal_density_diffrn 3.150
_exptl_crystal_density_method 'not measured'
_exptl_crystal_description block
_exptl_crystal_F_000 1072
_exptl_crystal_size_max 0.15
_exptl_crystal_size_mid 0.12
_exptl_crystal_size_min 0.08
_refine_diff_density_max 1.543
_refine_diff_density_min -1.665
_refine_diff_density_rms 0.251
_refine_ls_extinction_method none
_refine_ls_goodness_of_fit_ref 1.194
_refine_ls_hydrogen_treatment constr
_refine_ls_matrix_type full
_refine_ls_number_parameters 71
_refine_ls_number_reflns 1508
_refine_ls_number_restraints 0
_refine_ls_restrained_S_all 1.194
_refine_ls_R_factor_all 0.0764
_refine_ls_R_factor_gt 0.0655
_refine_ls_shift/su_max 0.000
_refine_ls_shift/su_mean 0.000
_refine_ls_structure_factor_coef Fsqd
_refine_ls_weighting_details 'calc w=1/[\s^2^(Fo^2^)+(0.0585P)^2^+14.8074P] where P=(Fo^2^+2Fc^2^)/3'
_refine_ls_weighting_scheme calc
_refine_ls_wR_factor_gt 0.1477
_refine_ls_wR_factor_ref 0.1540
_reflns_number_gt 1319
_reflns_number_total 1508
_reflns_threshold_expression >2sigma(I)
_cod_data_source_file b922583h.txt
_cod_data_source_block 2
_cod_original_cell_volume 1269.3(3)
_cod_original_sg_symbol_H-M Pnma
_cod_database_code 7024903

loop_
_symmetry_equiv_pos_as_xyz
'x, y, z'
'-x+1/2, -y, z+1/2'
'-x, y+1/2, -z'
'x+1/2, -y+1/2, -z+1/2'
'-x, -y, -z'
'x-1/2, y, -z-1/2'
'x, -y-1/2, z'
'-x-1/2, y-1/2, z-1/2'

loop_
_atom_site_label
_atom_site_type_symbol
_atom_site_fract_x
_atom_site_fract_y
_atom_site_fract_z
_atom_site_U_iso_or_equiv
_atom_site_adp_type
_atom_site_occupancy
_atom_site_symmetry_multiplicity
_atom_site_calc_flag
_atom_site_refinement_flags
Cu1 Cu 0.42692(9) 0.0002(3) -0.55868(16) 0.0546(5) Uani 1 1 d .
I1 I 0.31969(7) -0.2500 -0.49208(11) 0.0467(4) Uani 1 2 d S
I2 I 0.39208(7) 0.2500 -0.73867(11) 0.0421(3) Uani 1 2 d S
I3 I 0.46042(6) 0.2500 -0.36651(10) 0.0352(3) Uani 1 2 d S
N1 N 0.3178(8) -0.2500 0.0637(12) 0.038(3) Uani 1 2 d S
C1 C 0.3913(10) -0.2500 0.0789(19) 0.047(5) Uani 1 2 d S
H1A H 0.4111 -0.2500 0.1559 0.056 Uiso 1 2 calc SR
C2 C 0.4362(12) -0.2500 -0.018(3) 0.072(7) Uani 1 2 d S
H2A H 0.4868 -0.2500 -0.0064 0.087 Uiso 1 2 calc SR
C3 C 0.4084(17) -0.2500 -0.134(3) 0.088(9) Uani 1 2 d S
H3A H 0.4386 -0.2500 -0.2014 0.106 Uiso 1 2 calc SR
C4 C 0.3318(17) -0.2500 -0.142(2) 0.082(8) Uani 1 2 d S
H4A H 0.3101 -0.2500 -0.2176 0.098 Uiso 1 2 calc SR
C5 C 0.2895(11) -0.2500 -0.0469(18) 0.048(5) Uani 1 2 d S
H5A H 0.2387 -0.2500 -0.0565 0.058 Uiso 1 2 calc SR
C6 C 0.2693(12) -0.2500 0.1706(18) 0.056(5) Uani 1 2 d S
H6A H 0.2210 -0.2031 0.1479 0.084 Uiso 0.50 1 calc PR
H6B H 0.2889 -0.1550 0.2302 0.084 Uiso 0.50 1 calc PR
H6C H 0.2664 -0.3920 0.2030 0.084 Uiso 0.50 1 calc PR

loop_
_atom_site_aniso_label
_atom_site_aniso_U_11
_atom_site_aniso_U_22
_atom_site_aniso_U_33
_atom_site_aniso_U_23
_atom_site_aniso_U_13
_atom_site_aniso_U_12
Cu1 0.0537(10) 0.0586(11) 0.0514(10) 0.0055(9) 0.0001(8) -0.0010(9)
I1 0.0555(7) 0.0393(7) 0.0451(7) 0.000 0.0062(6) 0.000
I2 0.0472(7) 0.0357(6) 0.0433(7) 0.000 0.0004(5) 0.000
I3 0.0325(5) 0.0380(6) 0.0349(6) 0.000 -0.0022(4) 0.000
N1 0.047(8) 0.043(8) 0.025(7) 0.000 -0.009(6) 0.000
C1 0.045(10) 0.030(9) 0.065(13) 0.000 -0.015(10) 0.000
C2 0.040(11) 0.075(17) 0.10(2) 0.000 0.034(13) 0.000
C3 0.09(2) 0.075(18) 0.10(2) 0.000 0.048(18) 0.000
C4 0.11(2) 0.09(2) 0.048(14) 0.000 0.003(14) 0.000
C5 0.046(10) 0.043(10) 0.056(12) 0.000 -0.022(9) 0.000
C6 0.061(13) 0.066(14) 0.040(11) 0.000 0.013(9) 0.000

loop_
_atom_type_symbol
_atom_type_description
_atom_type_scat_dispersion_real
_atom_type_scat_dispersion_imag
_atom_type_scat_source
C C 0.0033 0.0016 'International Tables Vol C Tables 4.2.6.8 and 6.1.1.4'
H H 0.0000 0.0000 'International Tables Vol C Tables 4.2.6.8 and 6.1.1.4'
N N 0.0061 0.0033 'International Tables Vol C Tables 4.2.6.8 and 6.1.1.4'
Cu Cu 0.3201 1.2651 'International Tables Vol C Tables 4.2.6.8 and 6.1.1.4'
I I -0.4742 1.8119 'International Tables Vol C Tables 4.2.6.8 and 6.1.1.4'

loop_
_geom_angle_atom_site_label_1
_geom_angle_atom_site_label_2
_geom_angle_atom_site_label_3
_geom_angle
_geom_angle_site_symmetry_1
_geom_angle_site_symmetry_3
I1 Cu1 I2 113.22(7) . .
I1 Cu1 I3 107.88(7) . 5_654
I2 Cu1 I3 106.97(7) . 5_654
I1 Cu1 I3 106.75(7) . .
I2 Cu1 I3 108.33(7) . .
I3 Cu1 I3 113.83(6) 5_654 .
I1 Cu1 Cu1 123.04(10) . 5_654
I2 Cu1 Cu1 123.74(10) . 5_654
I3 Cu1 Cu1 57.06(6) 5_654 5_654
I3 Cu1 Cu1 56.77(6) . 5_654
Cu1 I1 Cu1 73.70(9) 7 .
Cu1 I2 Cu1 73.20(9) 7_565 .
Cu1 I3 Cu1 70.52(8) 3_654 5_654
Cu1 I3 Cu1 105.02(5) 3_654 .
Cu1 I3 Cu1 66.17(6) 5_654 .
Cu1 I3 Cu1 66.17(6) 3_654 7_565
Cu1 I3 Cu1 105.02(5) 5_654 7_565
Cu1 I3 Cu1 70.11(8) . 7_565
C5 N1 C1 120.0(16) . .
C5 N1 C6 120.7(16) . .
C1 N1 C6 119.3(16) . .
N1 C1 C2 120(2) . .
C1 C2 C3 122(2) . .
C2 C3 C4 115(2) . .
C5 C4 C3 122(3) . .
C4 C5 N1 121(2) . .

loop_
_geom_bond_atom_site_label_1
_geom_bond_atom_site_label_2
_geom_bond_distance
_geom_bond_site_symmetry_2
Cu1 I1 2.610(2) .
Cu1 I2 2.621(2) .
Cu1 I3 2.712(2) 5_654
Cu1 I3 2.720(2) .
Cu1 Cu1 2.965(3) 5_654
I1 Cu1 2.610(2) 7
I2 Cu1 2.621(2) 7_565
I3 Cu1 2.712(2) 3_654
I3 Cu1 2.712(2) 5_654
I3 Cu1 2.720(2) 7_565
N1 C5 1.34(2) .
N1 C1 1.35(2) .
N1 C6 1.48(2) .
C1 C2 1.35(3) .
C2 C3 1.39(4) .
C3 C4 1.40(4) .
C4 C5 1.31(3) .
